data_7119243
loop_
_publ_author_name
'Desat, Marcella E.'
'G\"artner, Stefanie'
'Kretschmer, Robert'

_publ_section_title
;
 Dinuclear indium and thallium diyls: biscarbenoids or metal cluster?
;
_journal_issue 9
_journal_name_full 'Chemical communications (Cambridge, England)'
_journal_page_first 1510
_journal_page_last 1513
_journal_paper_doi 10.1039/c6cc09488k
_journal_volume 53
_journal_year 2017
_chemical_formula_moiety 'C36 H52 N4 Tl2'
_chemical_formula_sum 'C36 H52 N4 Tl2'
_chemical_formula_weight 949.55
_chemical_properties_physical ', Air-sensitive,Moisture-sensitive,Oxygen-sensitive'
_space_group_crystal_system triclinic
_space_group_IT_number 2
_space_group_name_Hall '-P 1'
_space_group_name_H-M_alt 'P -1'
_symmetry_space_group_name_Hall '-P 1'
_symmetry_space_group_name_H-M 'P -1'
_atom_sites_solution_hydrogens geom
_atom_sites_solution_primary dual
_audit_creation_date 2016-09-15
_audit_creation_method
;
Olex2 1.2-alpha
(compiled 2016.09.09 svn.r3337 for OlexSys, GUI svn.r5227)
;
_audit_update_record
;
2016-09-15 deposited with the CCDC.
2016-12-23 downloaded from the CCDC.
;
_cell_angle_alpha 66.579(3)
_cell_angle_beta 78.590(3)
_cell_angle_gamma 80.819(2)
_cell_formula_units_Z 2
_cell_length_a 11.1313(3)
_cell_length_b 12.0117(3)
_cell_length_c 14.7648(4)
_cell_measurement_reflns_used 22705
_cell_measurement_temperature 123.3(6)
_cell_measurement_theta_max 74.1890
_cell_measurement_theta_min 3.9920
_cell_volume 1768.49(9)
_computing_cell_refinement 'CrysAlisPro 1.171.38.41h (Rigaku OD, 2015)'
_computing_data_collection 'CrysAlisPro 1.171.38.41h (Rigaku OD, 2015)'
_computing_data_reduction 'CrysAlisPro 1.171.38.41h (Rigaku OD, 2015)'
_computing_molecular_graphics 'Olex2 (Dolomanov et al., 2009)'
_computing_publication_material 'Olex2 (Dolomanov et al., 2009)'
_computing_structure_refinement 'ShelXL (Sheldrick, 2015)'
_computing_structure_solution 'ShelXT (Sheldrick, 2015)'
_diffrn_ambient_environment N~2~
_diffrn_ambient_temperature 123.3(6)
_diffrn_detector 'CCD plate'
_diffrn_detector_area_resol_mean 4.2047
_diffrn_detector_type TitanS2
_diffrn_measured_fraction_theta_full 0.998
_diffrn_measured_fraction_theta_max 0.976
_diffrn_measurement_details
;
List of Runs (angles in degrees, time in seconds):

  # Type    Start    End  Width  t~exp~   \w     \q     \k     \f   Frames
#--------------------------------------------------------------------------
  1  \w      6.00  33.00   1.00    1.25    --   40.00  88.00 -70.30   27
  2  \w   -114.00 -22.00   1.00    1.25    --  -45.65 -57.00 150.00   92
  3  \w    -99.00  -2.00   1.00    1.25    --  -45.65 125.00   0.00   97
  4  \w    -70.00  24.00   1.00    1.25    --  -45.65  57.00 -90.00   94
  5  \w     23.00 117.00   1.00    1.25    --   45.65  37.00-180.00   94
  6  \w     22.00 115.00   1.00    1.25    --   45.65  57.00 -60.00   93
  7  \w     23.00 117.00   1.00    1.25    --   45.65  37.00 -90.00   94
  8  \w     17.00  47.00   1.00    1.25    --   48.00  79.00 -28.62   30
  9  \w     21.00  47.00   1.00    1.25    --   52.00  79.00  10.96   26
 10  \w     21.00  47.00   1.00    1.25    --   52.00  79.00 102.51   26
 11  \w     20.00  46.00   1.00    1.25    --   52.00  81.00-151.00   26
 12  \w     21.00  47.00   1.00    1.25    --   52.00  79.00 159.94   26
 13  \w     30.00 131.00   1.00    1.25    --   60.00  76.00  44.57  101
 14  \w     34.00 135.00   1.00    1.25    --   64.00  76.00 164.10  101
 15  \w     34.00 135.00   1.00    1.25    --   64.00  76.00-115.21  101
 16  \w     39.00 139.00   1.00    1.25    --   68.00  74.00  -6.87  100
 17  \w     38.00 139.00   1.00    1.25    --   68.00  75.00  99.14  101
 18  \w     38.00 139.00   1.00    1.25    --   68.00  76.00 -56.07  101
 19  \w     38.00 140.00   1.00    1.25    --   68.00  77.00  44.03  102
 20  \w     42.00 143.00   1.00    1.25    --   72.00  76.00 -91.73  101
 21  \w     46.00 148.00   1.00    5.37    --   76.00  77.00-172.67  102
 22  \w     46.00 148.00   1.00    5.37    --   76.00  77.00 114.62  102
 23  \w     46.00 147.00   1.00    5.37    --   76.00  76.00  -6.24  101
 24  \w     51.00 142.00   1.00    5.37    --   80.00  73.00-134.33   91
 25  \w     53.00  88.00   1.00    5.37    --   80.00  71.00 -45.13   35
 26  \w     55.00  81.00   1.00    5.37    --   84.00  74.00  52.63   26
 27  \w     55.00  81.00   1.00    5.37    --   84.00  74.00 152.67   26
 28  \w     98.00 141.00   1.00    5.37    --   88.00  68.00 -73.70   43
 29  \w     64.00  89.00   1.00    5.37    --   88.00  68.00 -73.70   25
 30  \w     59.00  85.00   1.00    5.37    --   88.00  72.00  30.77   26
 31  \w     71.00 147.00   1.00    5.37    --   96.00  65.00 -52.28   76
 32  \w     97.00 148.00   1.00    5.37    --   96.00  75.00-172.46   51
 33  \w     66.00  93.00   1.00    5.37    --   96.00  75.00-172.46   27
 34  \w     36.00  85.00   1.00    5.37    --  104.50 -45.00  90.00   49
 35  \w     29.00 103.00   1.00    5.37    --  104.50 -94.00   0.00   74
 36  \w     55.00 109.00   1.00    5.37    --  104.50 -94.00  90.00   54
 37  \w     36.00 135.00   1.00    5.37    --  104.50 -77.00-150.00   99
 38  \w    123.00 168.00   1.00    5.37    --  104.50  73.00  48.11   45
 39  \w     75.00 166.00   1.00    5.37    --  104.50  77.00 150.00   91
 40  \w     75.00 102.00   1.00    5.37    --  104.50  73.00  48.11   27
 41  \w     74.00 168.00   1.00    5.37    --  104.50  77.00-120.00   94
 42  \w     80.00 172.00   1.00    5.37    --  104.50  61.00  30.00   92
 43  \w    115.00 144.00   1.00    5.37    --  104.50  77.00-150.00   29
 44  \w     75.00 112.00   1.00    5.37    --  104.50  77.00-150.00   37
 45  \w     80.00 166.00   1.00    5.37    --  104.50  61.00 120.00   86
 46  \w    111.00 137.00   1.00    5.37    --  104.50  77.00 -90.00   26
 47  \w     76.00 104.00   1.00    5.37    --  104.50  77.00 -90.00   28
 48  \w     74.00 154.00   1.00    5.37    --  104.50  77.00 -30.00   80
 49  \w     74.00 114.00   1.00    5.37    --  104.50  77.00  90.00   40
 50  \w    121.00 147.00   1.00    5.37    --  104.50  77.00  90.00   26
 51  \w     69.00 121.00   1.00    5.37    --  104.50-125.00-120.00   52
 52  \w     36.00  67.00   1.00    5.37    --  104.50-125.00-120.00   31
 53  \w    131.00 176.00   1.00    5.37    --  104.50  77.00  60.00   45
 54  \w     75.00 115.00   1.00    5.37    --  104.50  77.00  60.00   40
 55  \w     57.00 115.00   1.00    5.37    --  104.50 -45.00 -30.00   58
;
_diffrn_measurement_device 'four-circle diffractometer'
_diffrn_measurement_device_type 'GV1000, TitanS2'
_diffrn_measurement_method '\w scans'
_diffrn_orient_matrix_type 'CrysAlisPro convention (1999,Acta A55,543-557)'
_diffrn_orient_matrix_UB_11 0.0773359000
_diffrn_orient_matrix_UB_12 0.0063212000
_diffrn_orient_matrix_UB_13 -0.1004685000
_diffrn_orient_matrix_UB_21 0.0058917000
_diffrn_orient_matrix_UB_22 -0.1396639000
_diffrn_orient_matrix_UB_23 0.0353316000
_diffrn_orient_matrix_UB_31 -0.1186741000
_diffrn_orient_matrix_UB_32 0.0122678000
_diffrn_orient_matrix_UB_33 -0.0433383000
_diffrn_radiation_monochromator mirror
_diffrn_radiation_probe x-ray
_diffrn_radiation_type CuK\a
_diffrn_radiation_wavelength 1.54184
_diffrn_reflns_av_R_equivalents 0.0767
_diffrn_reflns_av_unetI/netI 0.0364
_diffrn_reflns_Laue_measured_fraction_full 0.998
_diffrn_reflns_Laue_measured_fraction_max 0.976
_diffrn_reflns_limit_h_max 13
_diffrn_reflns_limit_h_min -13
_diffrn_reflns_limit_k_max 14
_diffrn_reflns_limit_k_min -14
_diffrn_reflns_limit_l_max 18
_diffrn_reflns_limit_l_min -18
_diffrn_reflns_number 43841
_diffrn_reflns_point_group_measured_fraction_full 0.998
_diffrn_reflns_point_group_measured_fraction_max 0.976
_diffrn_reflns_theta_full 67.500
_diffrn_reflns_theta_max 74.072
_diffrn_reflns_theta_min 3.299
_diffrn_source 'gradient vaccum rotating-anode X-ray tube'
_diffrn_source_type 'GV1000 (Cu) X-ray Source'
_exptl_absorpt_coefficient_mu 17.502
_exptl_absorpt_correction_T_max 0.548
_exptl_absorpt_correction_T_min 0.230
_exptl_absorpt_correction_type gaussian
_exptl_absorpt_process_details
;
CrysAlisPro 1.171.38.41h (Rigaku Oxford Diffraction, 2015)
Numerical absorption correction based on gaussian integration over
            a multifaceted crystal model
Empirical absorption correction using spherical harmonics,
 implemented in SCALE3 ABSPACK scaling algorithm.
;
_exptl_crystal_colour 'clear light yellow'
_exptl_crystal_density_diffrn 1.783
_exptl_crystal_description block
_exptl_crystal_F_000 916
_exptl_crystal_size_max 0.14
_exptl_crystal_size_mid 0.111
_exptl_crystal_size_min 0.054
_refine_diff_density_max 1.314
_refine_diff_density_min -1.423
_refine_diff_density_rms 0.130
_refine_ls_extinction_method none
_refine_ls_goodness_of_fit_ref 1.042
_refine_ls_hydrogen_treatment constr
_refine_ls_matrix_type full
_refine_ls_number_parameters 412
_refine_ls_number_reflns 7001
_refine_ls_number_restraints 12
_refine_ls_restrained_S_all 1.041
_refine_ls_R_factor_all 0.0314
_refine_ls_R_factor_gt 0.0267
_refine_ls_shift/su_max 0.001
_refine_ls_shift/su_mean 0.000
_refine_ls_structure_factor_coef Fsqd
_refine_ls_weighting_details 'w=1/[\s^2^(Fo^2^)+(0.0321P)^2^+1.7167P] where P=(Fo^2^+2Fc^2^)/3'
_refine_ls_weighting_scheme calc
_refine_ls_wR_factor_gt 0.0645
_refine_ls_wR_factor_ref 0.0672
_reflns_Friedel_coverage 0.000
_reflns_number_gt 6226
_reflns_number_total 7001
_reflns_threshold_expression 'I > 2\s(I)'
_cod_data_source_file c6cc09488k2.cif
_cod_data_source_block md043redabs
_cod_depositor_comments 'Adding full bibliography for 7119243--7119244.cif.'
_cod_original_cell_volume 1768.50(10)
_cod_database_code 7119243
_chemical_oxdiff_formula C36H52N4Tl2C7H8
_shelx_space_group_comment
;
The symmetry employed for this shelxl refinement is uniquely defined
by the following loop, which should always be used as a source of
symmetry information in preference to the above space-group names.
They are only intended as comments.
;
_reflns_odcompleteness_completeness 99.97
_reflns_odcompleteness_iscentric 1
_reflns_odcompleteness_theta 66.97
_olex2_refinement_description
;
1. Fixed Uiso
 At 1.2 times of:
  All C(H) groups, All C(H,H) groups
 At 1.5 times of:
  All C(H,H,H) groups
2. Uiso/Uaniso restraints and constraints
C8: within 2A with sigma of 0.04 and sigma for terminal atoms of 0.08
C9 \\sim C9A \\sim C8 \\sim C8A: within 2A with sigma of 0.001 and sigma for
terminal atoms of 0.001
3. Others
 Sof(H7B)=Sof(C9A)=Sof(H9AA)=Sof(H9AB)=Sof(H9AC)=Sof(C8A)=Sof(H8AA)=Sof(H8AB)=
 Sof(H8AC)=1-FVAR(1)
 Sof(H7A)=Sof(C8)=Sof(H8A)=Sof(H8B)=Sof(H8C)=Sof(C9)=Sof(H9A)=Sof(H9B)=
 Sof(H9C)=FVAR(1)
4.a Ternary CH refined with riding coordinates:
 C10(H10), C34(H34), C7(H7A), C7(H7B), C31(H31)
4.b Secondary CH2 refined with riding coordinates:
 C18(H18A,H18B), C19(H19A,H19B)
4.c Aromatic/amide H refined with riding coordinates:
 C21(H21), C14(H14), C5(H5), C29(H29), C27(H27), C28(H28), C3(H3), C4(H4)
4.d Idealised Me refined as rotating group:
 C11(H11A,H11B,H11C), C12(H12A,H12B,H12C), C32(H32A,H32B,H32C), C23(H23A,H23B,
 H23C), C35(H35A,H35B,H35C), C16(H16A,H16B,H16C), C24(H24A,H24B,H24C), C17(H17A,
 H17B,H17C), C8(H8A,H8B,H8C), C9(H9A,H9B,H9C), C33(H33A,H33B,H33C), C36(H36A,
 H36B,H36C), C9A(H9AA,H9AB,H9AC), C8A(H8AA,H8AB,H8AC)
;
_shelx_shelxl_version_number 2014/7
_olex2_submission_special_instructions 'No special instructions were received'
_oxdiff_exptl_absorpt_empirical_details
;
Empirical correction (ABSPACK) includes:
- Absorption correction using spherical harmonics
- Frame scaling
;
_oxdiff_exptl_absorpt_empirical_full_max 2.133
_oxdiff_exptl_absorpt_empirical_full_min 0.668

loop_
_space_group_symop_operation_xyz
'x, y, z'
'-x, -y, -z'

loop_
_atom_site_label
_atom_site_type_symbol
_atom_site_fract_x
_atom_site_fract_y
_atom_site_fract_z
_atom_site_U_iso_or_equiv
_atom_site_adp_type
_atom_site_occupancy
_atom_site_site_symmetry_order
_atom_site_calc_flag
_atom_site_refinement_flags_posn
_atom_site_refinement_flags_adp
_atom_site_refinement_flags_occupancy
_atom_site_disorder_assembly
_atom_site_disorder_group
Tl2 Tl 0.15733(2) 0.51904(2) 0.81765(2) 0.02424(6) Uani 1 1 d . . . A 1
Tl1 Tl 0.30636(2) 0.26081(2) 0.98339(2) 0.02785(6) Uani 1 1 d . . . A 1
N2 N 0.3587(3) 0.4615(3) 0.9524(2) 0.0235(7) Uani 1 1 d . . . . .
C25 C 0.0903(4) 0.7287(3) 0.6201(3) 0.0246(8) Uani 1 1 d . . . . .
N1 N 0.4440(3) 0.3012(3) 0.8272(2) 0.0219(7) Uani 1 1 d . . . . .
N4 N 0.0900(3) 0.7222(3) 0.7190(2) 0.0239(7) Uani 1 1 d . . . . .
C10 C 0.6753(4) 0.1517(4) 0.8699(3) 0.0255(9) Uani 1 1 d . . . . .
H10 H 0.6779 0.2421 0.8422 0.031 Uiso 1 1 calc R . . . .
N3 N 0.1203(3) 0.6101(3) 0.9386(3) 0.0254(7) Uani 1 1 d . . . . .
C26 C -0.0071(4) 0.6849(4) 0.5999(3) 0.0278(9) Uani 1 1 d . . . . .
C21 C 0.0400(4) 0.8152(4) 0.8420(3) 0.0275(9) Uani 1 1 d . . . . .
H21 H 0.0077 0.8901 0.8486 0.033 Uiso 1 1 calc R . . . .
C18 C 0.2947(4) 0.5011(4) 1.0335(3) 0.0281(9) Uani 1 1 d . . . . .
H18A H 0.3262 0.5775 1.0256 0.034 Uiso 1 1 calc R . . . .
H18B H 0.3121 0.4383 1.0985 0.034 Uiso 1 1 calc R . . . .
C14 C 0.4716(4) 0.5131(3) 0.7856(3) 0.0238(8) Uani 1 1 d . . . . .
H14 H 0.5033 0.5813 0.7308 0.029 Uiso 1 1 calc R . . . .
C11 C 0.6337(5) 0.1103(4) 0.9827(3) 0.0323(10) Uani 1 1 d . . . . .
H11A H 0.6267 0.0223 1.0112 0.048 Uiso 1 1 calc GR . . . .
H11B H 0.5535 0.1530 0.9956 0.048 Uiso 1 1 calc GR . . . .
H11C H 0.6941 0.1292 1.0133 0.048 Uiso 1 1 calc GR . . . .
C15 C 0.4159(4) 0.5392(3) 0.8699(3) 0.0223(8) Uani 1 1 d . . . . .
C34 C -0.1176(5) 0.6390(4) 0.6783(3) 0.0333(10) Uani 1 1 d . . . . .
H34 H -0.1034 0.6420 0.7420 0.040 Uiso 1 1 calc R . . . .
C12 C 0.8054(4) 0.0949(4) 0.8500(4) 0.0328(10) Uani 1 1 d . . . . .
H12A H 0.8625 0.1263 0.8749 0.049 Uiso 1 1 calc GR . . . .
H12B H 0.8295 0.1157 0.7780 0.049 Uiso 1 1 calc GR . . . .
H12C H 0.8077 0.0062 0.8842 0.049 Uiso 1 1 calc GR . . . .
C2 C 0.5841(4) 0.1229(3) 0.8196(3) 0.0226(8) Uani 1 1 d . . . . .
C5 C 0.4120(5) 0.0591(4) 0.7378(3) 0.0317(10) Uani 1 1 d . . . . .
H5 H 0.3537 0.0361 0.7108 0.038 Uiso 1 1 calc R . . . .
C29 C 0.1941(5) 0.7688(4) 0.4526(3) 0.0335(10) Uani 1 1 d . . . . .
H29 H 0.2618 0.7979 0.4020 0.040 Uiso 1 1 calc R . . . .
C13 C 0.4896(4) 0.4039(3) 0.7665(3) 0.0211(8) Uani 1 1 d . . . . .
C20 C 0.0768(4) 0.7229(4) 0.9293(3) 0.0259(9) Uani 1 1 d . . . . .
C32 C 0.4252(5) 0.7560(5) 0.5313(4) 0.0464(13) Uani 1 1 d . . . . .
H32A H 0.4244 0.6676 0.5535 0.070 Uiso 1 1 calc GR . . . .
H32B H 0.4917 0.7739 0.5568 0.070 Uiso 1 1 calc GR . . . .
H32C H 0.4386 0.7923 0.4582 0.070 Uiso 1 1 calc GR . . . .
C22 C 0.0435(4) 0.8139(4) 0.7465(3) 0.0267(9) Uani 1 1 d . . . . .
C23 C -0.0161(5) 0.9287(4) 0.6735(4) 0.0362(11) Uani 1 1 d . . . . .
H23A H 0.0084 0.9300 0.6056 0.054 Uiso 1 1 calc GR . . . .
H23B H 0.0107 1.0005 0.6772 0.054 Uiso 1 1 calc GR . . . .
H23C H -0.1058 0.9296 0.6908 0.054 Uiso 1 1 calc GR . . . .
C7 C 0.2625(5) 0.2397(5) 0.7412(4) 0.0358(10) Uani 1 1 d . . . . .
H7A H 0.2441 0.2821 0.7892 0.043 Uiso 0.75(3) 1 calc R . P B 1
H7B H 0.2513 0.3043 0.7696 0.043 Uiso 0.25(3) 1 calc R . P B 2
C35 C -0.1326(5) 0.5065(4) 0.6972(4) 0.0407(12) Uani 1 1 d . . . . .
H35A H -0.1464 0.5014 0.6355 0.061 Uiso 1 1 calc GR . . . .
H35B H -0.2031 0.4783 0.7492 0.061 Uiso 1 1 calc GR . . . .
H35C H -0.0579 0.4552 0.7190 0.061 Uiso 1 1 calc GR . . . .
C6 C 0.3843(4) 0.1634(4) 0.7612(3) 0.0276(9) Uani 1 1 d . . . . .
C19 C 0.1554(4) 0.5223(4) 1.0327(3) 0.0269(9) Uani 1 1 d . . . . .
H19A H 0.1234 0.4436 1.0473 0.032 Uiso 1 1 calc R . . . .
H19B H 0.1161 0.5511 1.0867 0.032 Uiso 1 1 calc R . . . .
C27 C 0.0001(5) 0.6854(4) 0.5048(3) 0.0361(10) Uani 1 1 d . . . . .
H27 H -0.0648 0.6559 0.4898 0.043 Uiso 1 1 calc R . . . .
C28 C 0.0990(5) 0.7275(4) 0.4310(3) 0.0357(11) Uani 1 1 d . . . . .
H28 H 0.1012 0.7279 0.3663 0.043 Uiso 1 1 calc R . . . .
C16 C 0.4242(4) 0.6696(4) 0.8594(4) 0.0324(10) Uani 1 1 d . . . . .
H16A H 0.3411 0.7106 0.8647 0.049 Uiso 1 1 calc GR . . . .
H16B H 0.4708 0.7137 0.7942 0.049 Uiso 1 1 calc GR . . . .
H16C H 0.4659 0.6682 0.9124 0.049 Uiso 1 1 calc GR . . . .
C24 C 0.0600(5) 0.7613(4) 1.0177(4) 0.0355(11) Uani 1 1 d . . . . .
H24A H -0.0093 0.7226 1.0667 0.053 Uiso 1 1 calc GR . . . .
H24B H 0.0433 0.8500 0.9949 0.053 Uiso 1 1 calc GR . . . .
H24C H 0.1352 0.7360 1.0487 0.053 Uiso 1 1 calc GR . . . .
C31 C 0.3027(5) 0.8092(5) 0.5705(4) 0.0403(12) Uani 1 1 d . . . . .
H31 H 0.2965 0.7795 0.6447 0.048 Uiso 1 1 calc R . . . .
C1 C 0.4725(4) 0.1960(3) 0.8001(3) 0.0227(8) Uani 1 1 d . . . . .
C30 C 0.1930(4) 0.7689(4) 0.5473(3) 0.0266(9) Uani 1 1 d . . . . .
C3 C 0.6062(4) 0.0203(3) 0.7944(3) 0.0279(9) Uani 1 1 d . . . . .
H3 H 0.6813 -0.0296 0.8060 0.033 Uiso 1 1 calc R . . . .
C17 C 0.5684(4) 0.4118(4) 0.6680(3) 0.0280(9) Uani 1 1 d . . . . .
H17A H 0.6496 0.3685 0.6805 0.042 Uiso 1 1 calc GR . . . .
H17B H 0.5778 0.4974 0.6252 0.042 Uiso 1 1 calc GR . . . .
H17C H 0.5287 0.3745 0.6348 0.042 Uiso 1 1 calc GR . . . .
C4 C 0.5230(5) -0.0106(4) 0.7533(3) 0.0315(10) Uani 1 1 d . . . . .
H4 H 0.5415 -0.0799 0.7355 0.038 Uiso 1 1 calc R . . . .
C8 C 0.1506(13) 0.1692(13) 0.7601(12) 0.047(3) Uani 0.75(3) 1 d . U P B 1
H8A H 0.1558 0.1390 0.7066 0.070 Uiso 0.75(3) 1 calc GR . P B 1
H8B H 0.0750 0.2233 0.7613 0.070 Uiso 0.75(3) 1 calc GR . P B 1
H8C H 0.1495 0.1002 0.8243 0.070 Uiso 0.75(3) 1 calc GR . P B 1
C9 C 0.2703(9) 0.3411(14) 0.6367(8) 0.047(3) Uani 0.75(3) 1 d . U P B 1
H9A H 0.3227 0.4018 0.6325 0.070 Uiso 0.75(3) 1 calc GR . P B 1
H9B H 0.1877 0.3802 0.6244 0.070 Uiso 0.75(3) 1 calc GR . P B 1
H9C H 0.3056 0.3061 0.5865 0.070 Uiso 0.75(3) 1 calc GR . P B 1
C33 C 0.2991(6) 0.9489(6) 0.5287(6) 0.0632(18) Uani 1 1 d . . . . .
H33A H 0.3703 0.9728 0.5444 0.095 Uiso 1 1 calc GR . . . .
H33B H 0.2231 0.9824 0.5590 0.095 Uiso 1 1 calc GR . . . .
H33C H 0.3016 0.9807 0.4562 0.095 Uiso 1 1 calc GR . . . .
C36 C -0.2356(5) 0.7193(5) 0.6485(5) 0.0516(14) Uani 1 1 d . . . . .
H36A H -0.2259 0.8033 0.6384 0.077 Uiso 1 1 calc GR . . . .
H36B H -0.3046 0.6891 0.7016 0.077 Uiso 1 1 calc GR . . . .
H36C H -0.2519 0.7170 0.5864 0.077 Uiso 1 1 calc GR . . . .
C9A C 0.262(3) 0.297(4) 0.629(3) 0.047(3) Uani 0.25(3) 1 d . U P B 2
H9AA H 0.3405 0.3304 0.5957 0.071 Uiso 0.25(3) 1 calc GR . P B 2
H9AB H 0.1949 0.3629 0.6145 0.071 Uiso 0.25(3) 1 calc GR . P B 2
H9AC H 0.2484 0.2354 0.6054 0.071 Uiso 0.25(3) 1 calc GR . P B 2
C8A C 0.163(5) 0.151(4) 0.793(3) 0.047(3) Uani 0.25(3) 1 d . U P B 2
H8AA H 0.1638 0.0988 0.7562 0.070 Uiso 0.25(3) 1 calc GR . P B 2
H8AB H 0.0818 0.1969 0.7960 0.070 Uiso 0.25(3) 1 calc GR . P B 2
H8AC H 0.1783 0.1001 0.8615 0.070 Uiso 0.25(3) 1 calc GR . P B 2

loop_
_atom_site_aniso_label
_atom_site_aniso_U_11
_atom_site_aniso_U_22
_atom_site_aniso_U_33
_atom_site_aniso_U_23
_atom_site_aniso_U_13
_atom_site_aniso_U_12
Tl2 0.02424(10) 0.02350(8) 0.02748(9) -0.01231(6) -0.00687(7) 0.00180(6)
Tl1 0.02685(10) 0.02522(9) 0.02865(10) -0.01042(7) 0.00253(7) -0.00212(7)
N2 0.0196(18) 0.0294(16) 0.0255(17) -0.0148(14) -0.0056(14) 0.0007(14)
C25 0.027(2) 0.0220(17) 0.0226(19) -0.0082(15) -0.0042(17) 0.0037(16)
N1 0.0220(18) 0.0215(15) 0.0244(16) -0.0116(13) -0.0023(14) -0.0017(13)
N4 0.0260(19) 0.0241(15) 0.0213(16) -0.0098(13) -0.0029(14) 0.0013(14)
C10 0.024(2) 0.0254(18) 0.029(2) -0.0134(16) -0.0011(17) -0.0021(16)
N3 0.0195(18) 0.0353(18) 0.0245(17) -0.0156(14) -0.0026(14) -0.0001(14)
C26 0.026(2) 0.030(2) 0.030(2) -0.0136(17) -0.0058(18) -0.0011(17)
C21 0.026(2) 0.0280(19) 0.031(2) -0.0180(17) 0.0007(18) 0.0015(17)
C18 0.025(2) 0.037(2) 0.027(2) -0.0184(18) -0.0043(17) 0.0018(18)
C14 0.022(2) 0.0199(17) 0.028(2) -0.0093(15) -0.0015(17) -0.0012(15)
C11 0.029(3) 0.040(2) 0.029(2) -0.0167(18) -0.0015(19) -0.0024(19)
C15 0.016(2) 0.0240(18) 0.031(2) -0.0137(16) -0.0054(16) -0.0029(15)
C34 0.032(3) 0.041(2) 0.029(2) -0.0145(19) -0.0034(19) -0.009(2)
C12 0.023(2) 0.039(2) 0.038(2) -0.021(2) 0.0040(19) -0.0007(18)
C2 0.023(2) 0.0219(17) 0.0206(18) -0.0080(14) 0.0033(16) -0.0048(15)
C5 0.038(3) 0.033(2) 0.031(2) -0.0194(18) 0.000(2) -0.0121(19)
C29 0.034(3) 0.038(2) 0.025(2) -0.0114(18) -0.0006(19) 0.0004(19)
C13 0.017(2) 0.0241(18) 0.0231(19) -0.0100(15) -0.0011(16) -0.0032(15)
C20 0.018(2) 0.034(2) 0.032(2) -0.0201(18) 0.0008(17) -0.0038(17)
C32 0.036(3) 0.046(3) 0.044(3) -0.006(2) -0.001(2) 0.000(2)
C22 0.021(2) 0.0288(19) 0.030(2) -0.0132(17) -0.0007(17) -0.0013(16)
C23 0.038(3) 0.030(2) 0.039(3) -0.0160(19) -0.006(2) 0.011(2)
C7 0.030(3) 0.045(3) 0.043(3) -0.026(2) -0.009(2) -0.002(2)
C35 0.044(3) 0.042(3) 0.041(3) -0.017(2) -0.005(2) -0.012(2)
C6 0.030(2) 0.0288(19) 0.025(2) -0.0135(16) -0.0001(18) -0.0034(17)
C19 0.024(2) 0.034(2) 0.024(2) -0.0138(17) -0.0010(17) 0.0003(17)
C27 0.037(3) 0.043(2) 0.034(2) -0.017(2) -0.010(2) -0.007(2)
C28 0.041(3) 0.040(2) 0.028(2) -0.0154(19) -0.005(2) -0.002(2)
C16 0.027(2) 0.029(2) 0.045(3) -0.0219(19) 0.001(2) -0.0033(18)
C24 0.038(3) 0.041(2) 0.035(2) -0.024(2) -0.003(2) -0.001(2)
C31 0.033(3) 0.058(3) 0.030(2) -0.018(2) 0.000(2) -0.009(2)
C1 0.027(2) 0.0225(18) 0.0220(19) -0.0138(15) 0.0020(16) -0.0035(16)
C30 0.024(2) 0.030(2) 0.026(2) -0.0117(16) -0.0028(17) 0.0010(17)
C3 0.036(3) 0.0206(18) 0.025(2) -0.0111(15) 0.0032(18) 0.0007(17)
C17 0.028(2) 0.029(2) 0.026(2) -0.0116(16) 0.0028(18) -0.0038(17)
C4 0.038(3) 0.027(2) 0.032(2) -0.0171(17) 0.006(2) -0.0085(19)
C8 0.028(4) 0.058(5) 0.057(8) -0.027(6) -0.003(5) 0.000(4)
C9 0.030(3) 0.058(7) 0.048(4) -0.009(4) -0.017(3) -0.007(4)
C33 0.040(3) 0.064(4) 0.105(5) -0.057(4) 0.004(3) -0.013(3)
C36 0.028(3) 0.055(3) 0.063(4) -0.015(3) -0.004(3) -0.001(2)
C9A 0.030(4) 0.058(7) 0.048(4) -0.009(5) -0.017(3) -0.007(4)
C8A 0.028(4) 0.058(5) 0.057(8) -0.027(6) -0.003(5) 0.000(4)

loop_
_atom_type_symbol
_atom_type_description
_atom_type_scat_dispersion_real
_atom_type_scat_dispersion_imag
_atom_type_scat_source
C C 0.0181 0.0091 'International Tables Vol C Tables 4.2.6.8 and 6.1.1.4'
H H 0.0000 0.0000 'International Tables Vol C Tables 4.2.6.8 and 6.1.1.4'
N N 0.0311 0.0180 'International Tables Vol C Tables 4.2.6.8 and 6.1.1.4'
Tl Tl -4.1627 8.0900 'International Tables Vol C Tables 4.2.6.8 and 6.1.1.4'

loop_
_exptl_crystal_face_index_h
_exptl_crystal_face_index_k
_exptl_crystal_face_index_l
_exptl_crystal_face_perp_dist
6 1 7 0.0608
-7 -2 -5 0.0456
-1 0 -9 0.0382
2 0 9 0.0685
6 1 -3 0.0469
-7 -2 2 0.0524
4 -1 -7 0.0537
-4 1 7 0.0771
0 -7 0 0.0324
1 7 0 0.0170
-2 7 6 0.0494
-5 4 1 0.0377
3 6 8 0.0464
-5 4 -4 0.0202
3 7 2 0.0162

loop_
_geom_angle_atom_site_label_1
_geom_angle_atom_site_label_2
_geom_angle_atom_site_label_3
_geom_angle
N4 Tl2 Tl1 164.33(9)
N4 Tl2 N3 79.44(12)
N3 Tl2 Tl1 89.76(9)
N2 Tl1 Tl2 59.93(8)
N2 Tl1 N1 79.64(11)
N1 Tl1 Tl2 76.79(8)
C18 N2 Tl1 110.0(3)
C15 N2 Tl1 128.3(3)
C15 N2 C18 120.6(3)
C26 C25 N4 119.4(4)
C30 C25 N4 119.2(4)
C30 C25 C26 121.2(4)
C13 N1 Tl1 128.5(2)
C13 N1 C1 119.1(3)
C1 N1 Tl1 112.3(2)
C25 N4 Tl2 108.2(2)
C22 N4 Tl2 129.5(3)
C22 N4 C25 121.7(3)
C11 C10 H10 107.8
C12 C10 H10 107.8
C12 C10 C11 109.4(4)
C2 C10 H10 107.8
C2 C10 C11 111.0(4)
C2 C10 C12 112.8(3)
C20 N3 Tl2 129.4(3)
C20 N3 C19 120.6(3)
C19 N3 Tl2 110.0(2)
C25 C26 C34 121.9(4)
C27 C26 C25 117.8(4)
C27 C26 C34 120.3(4)
C20 C21 H21 114.9
C22 C21 H21 114.9
C22 C21 C20 130.2(4)
N2 C18 H18A 109.4
N2 C18 H18B 109.4
N2 C18 C19 111.2(4)
H18A C18 H18B 108.0
C19 C18 H18A 109.4
C19 C18 H18B 109.4
C15 C14 H14 113.9
C15 C14 C13 132.3(4)
C13 C14 H14 113.9
C10 C11 H11A 109.5
C10 C11 H11B 109.5
C10 C11 H11C 109.5
H11A C11 H11B 109.5
H11A C11 H11C 109.5
H11B C11 H11C 109.5
N2 C15 C14 125.0(4)
N2 C15 C16 120.6(4)
C14 C15 C16 114.4(4)
C26 C34 H34 108.1
C26 C34 C35 111.0(4)
C26 C34 C36 111.5(4)
C35 C34 H34 108.1
C36 C34 H34 108.1
C36 C34 C35 110.1(5)
C10 C12 H12A 109.5
C10 C12 H12B 109.5
C10 C12 H12C 109.5
H12A C12 H12B 109.5
H12A C12 H12C 109.5
H12B C12 H12C 109.5
C1 C2 C10 121.5(3)
C3 C2 C10 120.9(4)
C3 C2 C1 117.6(4)
C6 C5 H5 119.6
C4 C5 H5 119.6
C4 C5 C6 120.8(4)
C28 C29 H29 119.3
C28 C29 C30 121.4(4)
C30 C29 H29 119.3
N1 C13 C14 124.7(4)
N1 C13 C17 120.0(3)
C14 C13 C17 115.2(3)
N3 C20 C21 125.4(4)
N3 C20 C24 120.4(4)
C21 C20 C24 114.2(4)
H32A C32 H32B 109.5
H32A C32 H32C 109.5
H32B C32 H32C 109.5
C31 C32 H32A 109.5
C31 C32 H32B 109.5
C31 C32 H32C 109.5
N4 C22 C21 125.3(4)
N4 C22 C23 120.0(4)
C21 C22 C23 114.7(4)
C22 C23 H23A 109.5
C22 C23 H23B 109.5
C22 C23 H23C 109.5
H23A C23 H23B 109.5
H23A C23 H23C 109.5
H23B C23 H23C 109.5
C6 C7 H7A 105.9
C6 C7 H7B 110.3
C6 C7 C8 116.1(6)
C6 C7 C9 112.8(5)
C6 C7 C8A 105.8(18)
C8 C7 H7A 105.9
C9 C7 H7A 105.9
C9 C7 C8 109.5(6)
C9A C7 H7B 110.3
C9A C7 C6 108.8(14)
C9A C7 C8A 111.3(19)
C8A C7 H7B 110.3
C34 C35 H35A 109.5
C34 C35 H35B 109.5
C34 C35 H35C 109.5
H35A C35 H35B 109.5
H35A C35 H35C 109.5
H35B C35 H35C 109.5
C5 C6 C7 119.6(4)
C5 C6 C1 118.4(4)
C1 C6 C7 121.9(4)
N3 C19 C18 113.7(3)
N3 C19 H19A 108.8
N3 C19 H19B 108.8
C18 C19 H19A 108.8
C18 C19 H19B 108.8
H19A C19 H19B 107.7
C26 C27 H27 119.0
C28 C27 C26 122.0(5)
C28 C27 H27 119.0
C29 C28 C27 119.3(4)
C29 C28 H28 120.4
C27 C28 H28 120.4
C15 C16 H16A 109.5
C15 C16 H16B 109.5
C15 C16 H16C 109.5
H16A C16 H16B 109.5
H16A C16 H16C 109.5
H16B C16 H16C 109.5
C20 C24 H24A 109.5
C20 C24 H24B 109.5
C20 C24 H24C 109.5
H24A C24 H24B 109.5
H24A C24 H24C 109.5
H24B C24 H24C 109.5
C32 C31 H31 107.8
C32 C31 C30 112.7(4)
C32 C31 C33 109.8(4)
C30 C31 H31 107.8
C30 C31 C33 110.8(5)
C33 C31 H31 107.8
C2 C1 N1 119.7(4)
C6 C1 N1 119.1(4)
C6 C1 C2 121.1(3)
C25 C30 C31 121.5(4)
C29 C30 C25 118.3(4)
C29 C30 C31 120.1(4)
C2 C3 H3 119.0
C4 C3 C2 122.0(4)
C4 C3 H3 119.0
C13 C17 H17A 109.5
C13 C17 H17B 109.5
C13 C17 H17C 109.5
H17A C17 H17B 109.5
H17A C17 H17C 109.5
H17B C17 H17C 109.5
C5 C4 H4 120.0
C3 C4 C5 120.0(4)
C3 C4 H4 120.0
C7 C8 H8A 109.5
C7 C8 H8B 109.5
C7 C8 H8C 109.5
H8A C8 H8B 109.5
H8A C8 H8C 109.5
H8B C8 H8C 109.5
C7 C9 H9A 109.5
C7 C9 H9B 109.5
C7 C9 H9C 109.5
H9A C9 H9B 109.5
H9A C9 H9C 109.5
H9B C9 H9C 109.5
C31 C33 H33A 109.5
C31 C33 H33B 109.5
C31 C33 H33C 109.5
H33A C33 H33B 109.5
H33A C33 H33C 109.5
H33B C33 H33C 109.5
C34 C36 H36A 109.5
C34 C36 H36B 109.5
C34 C36 H36C 109.5
H36A C36 H36B 109.5
H36A C36 H36C 109.5
H36B C36 H36C 109.5
C7 C9A H9AA 109.5
C7 C9A H9AB 109.5
C7 C9A H9AC 109.5
H9AA C9A H9AB 109.5
H9AA C9A H9AC 109.5
H9AB C9A H9AC 109.5
C7 C8A H8AA 109.5
C7 C8A H8AB 109.5
C7 C8A H8AC 109.5
H8AA C8A H8AB 109.5
H8AA C8A H8AC 109.5
H8AB C8A H8AC 109.5

loop_
_geom_bond_atom_site_label_1
_geom_bond_atom_site_label_2
_geom_bond_distance
Tl2 Tl1 3.5059(3)
Tl2 N4 2.379(3)
Tl2 N3 2.382(3)
Tl1 N2 2.414(3)
Tl1 N1 2.418(3)
N2 C18 1.475(5)
N2 C15 1.319(5)
C25 N4 1.430(5)
C25 C26 1.405(7)
C25 C30 1.405(6)
N1 C13 1.312(5)
N1 C1 1.443(5)
N4 C22 1.318(5)
C10 H10 1.0000
C10 C11 1.531(6)
C10 C12 1.524(6)
C10 C2 1.521(6)
N3 C20 1.325(5)
N3 C19 1.455(5)
C26 C34 1.517(6)
C26 C27 1.389(6)
C21 H21 0.9500
C21 C20 1.409(6)
C21 C22 1.409(6)
C18 H18A 0.9900
C18 H18B 0.9900
C18 C19 1.532(6)
C14 H14 0.9500
C14 C15 1.406(6)
C14 C13 1.423(5)
C11 H11A 0.9800
C11 H11B 0.9800
C11 H11C 0.9800
C15 C16 1.528(5)
C34 H34 1.0000
C34 C35 1.533(7)
C34 C36 1.528(8)
C12 H12A 0.9800
C12 H12B 0.9800
C12 H12C 0.9800
C2 C1 1.411(6)
C2 C3 1.398(5)
C5 H5 0.9500
C5 C6 1.400(6)
C5 C4 1.382(7)
C29 H29 0.9500
C29 C28 1.377(7)
C29 C30 1.396(6)
C13 C17 1.519(5)
C20 C24 1.519(6)
C32 H32A 0.9800
C32 H32B 0.9800
C32 H32C 0.9800
C32 C31 1.519(7)
C22 C23 1.521(6)
C23 H23A 0.9800
C23 H23B 0.9800
C23 H23C 0.9800
C7 H7A 1.0000
C7 H7B 1.0000
C7 C6 1.521(7)
C7 C8 1.536(15)
C7 C9 1.535(11)
C7 C9A 1.52(4)
C7 C8A 1.54(5)
C35 H35A 0.9800
C35 H35B 0.9800
C35 H35C 0.9800
C6 C1 1.405(6)
C19 H19A 0.9900
C19 H19B 0.9900
C27 H27 0.9500
C27 C28 1.385(7)
C28 H28 0.9500
C16 H16A 0.9800
C16 H16B 0.9800
C16 H16C 0.9800
C24 H24A 0.9800
C24 H24B 0.9800
C24 H24C 0.9800
C31 H31 1.0000
C31 C30 1.526(7)
C31 C33 1.538(8)
C3 H3 0.9500
C3 C4 1.369(7)
C17 H17A 0.9800
C17 H17B 0.9800
C17 H17C 0.9800
C4 H4 0.9500
C8 H8A 0.9800
C8 H8B 0.9800
C8 H8C 0.9800
C9 H9A 0.9800
C9 H9B 0.9800
C9 H9C 0.9800
C33 H33A 0.9800
C33 H33B 0.9800
C33 H33C 0.9800
C36 H36A 0.9800
C36 H36B 0.9800
C36 H36C 0.9800
C9A H9AA 0.9800
C9A H9AB 0.9800
C9A H9AC 0.9800
C8A H8AA 0.9800
C8A H8AB 0.9800
C8A H8AC 0.9800

loop_
_geom_torsion_atom_site_label_1
_geom_torsion_atom_site_label_2
_geom_torsion_atom_site_label_3
_geom_torsion_atom_site_label_4
_geom_torsion
Tl2 N4 C22 C21 9.8(7)
Tl2 N4 C22 C23 -168.1(3)
Tl2 N3 C20 C21 1.3(7)
Tl2 N3 C20 C24 179.7(3)
Tl2 N3 C19 C18 76.4(4)
Tl1 N2 C18 C19 -67.6(4)
Tl1 N2 C15 C14 -8.1(6)
Tl1 N2 C15 C16 170.9(3)
Tl1 N1 C13 C14 4.3(6)
Tl1 N1 C13 C17 -176.0(3)
Tl1 N1 C1 C2 -99.1(4)
Tl1 N1 C1 C6 76.4(4)
N2 C18 C19 N3 -56.8(5)
C25 N4 C22 C21 -179.7(4)
C25 N4 C22 C23 2.4(6)
C25 C26 C34 C35 -121.6(5)
C25 C26 C34 C36 115.2(5)
C25 C26 C27 C28 -0.2(7)
N4 C25 C26 C34 4.5(6)
N4 C25 C26 C27 -175.9(4)
N4 C25 C30 C29 176.9(4)
N4 C25 C30 C31 -1.8(6)
C10 C2 C1 N1 0.6(5)
C10 C2 C1 C6 -174.8(4)
C10 C2 C3 C4 176.9(4)
C26 C25 N4 Tl2 78.8(4)
C26 C25 N4 C22 -93.4(5)
C26 C25 C30 C29 2.5(6)
C26 C25 C30 C31 -176.1(4)
C26 C27 C28 C29 0.8(7)
C18 N2 C15 C14 -175.0(4)
C18 N2 C15 C16 4.0(6)
C11 C10 C2 C1 78.1(5)
C11 C10 C2 C3 -99.5(4)
C15 N2 C18 C19 101.5(5)
C15 C14 C13 N1 6.6(8)
C15 C14 C13 C17 -173.2(5)
C34 C26 C27 C28 179.4(4)
C12 C10 C2 C1 -158.7(4)
C12 C10 C2 C3 23.7(5)
C2 C3 C4 C5 -1.4(6)
C5 C6 C1 N1 -178.3(4)
C5 C6 C1 C2 -2.8(6)
C13 N1 C1 C2 83.0(5)
C13 N1 C1 C6 -101.5(5)
C13 C14 C15 N2 -4.5(8)
C13 C14 C15 C16 176.4(5)
C20 N3 C19 C18 -102.6(4)
C20 C21 C22 N4 -3.5(8)
C20 C21 C22 C23 174.5(5)
C32 C31 C30 C25 134.3(4)
C32 C31 C30 C29 -44.2(6)
C22 C21 C20 N3 -2.5(8)
C22 C21 C20 C24 179.0(5)
C7 C6 C1 N1 3.5(6)
C7 C6 C1 C2 179.0(4)
C6 C5 C4 C3 1.6(7)
C19 N3 C20 C21 -180.0(4)
C19 N3 C20 C24 -1.6(6)
C27 C26 C34 C35 58.8(6)
C27 C26 C34 C36 -64.3(6)
C28 C29 C30 C25 -1.8(6)
C28 C29 C30 C31 176.9(5)
C1 N1 C13 C14 -178.1(4)
C1 N1 C13 C17 1.6(6)
C1 C2 C3 C4 -0.8(6)
C30 C25 N4 Tl2 -95.7(4)
C30 C25 N4 C22 92.1(5)
C30 C25 C26 C34 178.9(4)
C30 C25 C26 C27 -1.5(6)
C30 C29 C28 C27 0.1(7)
C3 C2 C1 N1 178.4(3)
C3 C2 C1 C6 3.0(6)
C4 C5 C6 C7 178.7(4)
C4 C5 C6 C1 0.5(6)
C8 C7 C6 C5 37.2(8)
C8 C7 C6 C1 -144.6(7)
C9 C7 C6 C5 -90.3(8)
C9 C7 C6 C1 87.9(8)
C33 C31 C30 C25 -102.2(5)
C33 C31 C30 C29 79.2(6)
C9A C7 C6 C5 -66.2(19)
C9A C7 C6 C1 112.0(19)
C8A C7 C6 C5 53.4(19)
C8A C7 C6 C1 -128.4(19)

loop_
_exptl_oxdiff_crystal_face_indexfrac_h
_exptl_oxdiff_crystal_face_indexfrac_k
_exptl_oxdiff_crystal_face_indexfrac_l
_exptl_oxdiff_crystal_face_x
_exptl_oxdiff_crystal_face_y
_exptl_oxdiff_crystal_face_z
6.0000 1.0000 7.0000 -0.2329 0.1430 -1.0031
-7.0000 -2.0000 -5.0000 -0.0517 0.0614 1.0229
-1.0000 0.0000 -9.0000 0.8269 -0.3239 0.5087
2.0000 -0.0000 9.0000 -0.7495 0.3298 -0.6274
6.0000 1.0000 -3.0000 0.7717 -0.2103 -0.5698
-7.0000 -2.0000 2.0000 -0.7549 0.3088 0.7195
4.0000 -1.0000 -7.0000 1.0063 -0.0841 -0.1836
-4.0000 1.0000 7.0000 -1.0063 0.0841 0.1836
0.0000 -7.0000 -0.0000 -0.0442 0.9776 -0.0859
1.0000 7.0000 0.0000 0.1216 -0.9718 -0.0328
-2.0000 7.0000 6.0000 -0.7132 -0.7774 0.0632
-5.0000 4.0000 1.0000 -0.4619 -0.5528 0.5991
3.0000 6.0000 8.0000 -0.5338 -0.5377 -0.6291
-5.0000 4.0000 -4.0000 0.0405 -0.7294 0.8158
3.0000 7.0000 2.0000 0.0753 -0.8893 -0.3568
